data_2207558
loop_
_publ_author_name
'Tan, Xiao-Hong'
'Zhang, Zheng-Wen'
'Wang, Sheng'
'Song, Xin-Jian'
'Wang, Yan-Gang'

_publ_section_title 1-(2-Methylbenzoyl)-3-{5-[4-(trifluoromethyl)phenyl]-1,3,4-thiadiazol-2-yl}urea
_journal_coeditor_code HG6269
_journal_issue 12
_journal_name_full 'Acta Crystallographica Section E'
_journal_page_first o4212
_journal_page_last o4214
_journal_paper_doi 10.1107/S160053680503761X
_journal_volume 61
_journal_year 2005
_chemical_formula_iupac 'C18 H13 F3 N4 O2 S'
_chemical_formula_moiety 'C18 H13 F3 N4 O2 S'
_chemical_formula_sum 'C18 H13 F3 N4 O2 S'
_chemical_formula_weight 406.38
_chemical_melting_point_gt 573
_chemical_name_systematic 1-(2-Methylbenzoyl)-3-{5-[4-(trifluoromethyl)phenyl]-1,3,4-thiadiazol-2-yl}urea
_space_group_IT_number 14
_symmetry_cell_setting monoclinic
_symmetry_space_group_name_Hall '-P 2ybc'
_symmetry_space_group_name_H-M 'P 1 21/c 1'
_atom_sites_solution_hydrogens geom
_atom_sites_solution_primary direct
_atom_sites_solution_secondary difmap
_audit_creation_method SHELXL-97
_cell_angle_alpha 90.00
_cell_angle_beta 104.964(2)
_cell_angle_gamma 90.00
_cell_formula_units_Z 4
_cell_length_a 16.844(2)
_cell_length_b 7.3080(11)
_cell_length_c 15.202(2)
_cell_measurement_reflns_used 2599
_cell_measurement_temperature 292(2)
_cell_measurement_theta_max 23.98
_cell_measurement_theta_min 2.50
_cell_volume 1807.8(4)
_computing_cell_refinement 'SAINT (Bruker, 2001)'
_computing_data_collection 'SMART (Bruker, 2001)'
_computing_data_reduction SAINT
_computing_molecular_graphics 'SHELXTL (Sheldrick, 2001)'
_computing_publication_material SHELXTL
_computing_structure_refinement 'SHELXL97 (Sheldrick, 1997)'
_computing_structure_solution 'SHELXS97 (Sheldrick, 1997)'
_diffrn_ambient_temperature 292(2)
_diffrn_measured_fraction_theta_full 0.998
_diffrn_measured_fraction_theta_max 0.998
_diffrn_measurement_device_type 'Bruker SMART CCD area-detector'
_diffrn_measurement_method '\f and \w'
_diffrn_radiation_monochromator graphite
_diffrn_radiation_source 'fine-focus sealed tube'
_diffrn_radiation_type MoK\a
_diffrn_radiation_wavelength 0.71073
_diffrn_reflns_av_R_equivalents 0.0283
_diffrn_reflns_av_sigmaI/netI 0.0335
_diffrn_reflns_limit_h_max 20
_diffrn_reflns_limit_h_min -19
_diffrn_reflns_limit_k_max 7
_diffrn_reflns_limit_k_min -8
_diffrn_reflns_limit_l_max 18
_diffrn_reflns_limit_l_min -16
_diffrn_reflns_number 8650
_diffrn_reflns_theta_full 25.00
_diffrn_reflns_theta_max 25.00
_diffrn_reflns_theta_min 1.25
_diffrn_standards_decay_% 0
_diffrn_standards_interval_count 0
_diffrn_standards_interval_time 0
_diffrn_standards_number 0
_exptl_absorpt_coefficient_mu 0.231
_exptl_absorpt_correction_type none
_exptl_crystal_colour colorless
_exptl_crystal_density_diffrn 1.493
_exptl_crystal_density_method 'not measured'
_exptl_crystal_description plate
_exptl_crystal_F_000 832
_exptl_crystal_size_max 0.30
_exptl_crystal_size_mid 0.20
_exptl_crystal_size_min 0.20
_refine_diff_density_max 0.305
_refine_diff_density_min -0.369
_refine_ls_extinction_method none
_refine_ls_goodness_of_fit_ref 1.104
_refine_ls_hydrogen_treatment constr
_refine_ls_matrix_type full
_refine_ls_number_parameters 282
_refine_ls_number_reflns 3169
_refine_ls_number_restraints 51
_refine_ls_restrained_S_all 1.189
_refine_ls_R_factor_all 0.0617
_refine_ls_R_factor_gt 0.0492
_refine_ls_shift/su_max 0.001
_refine_ls_shift/su_mean 0.000
_refine_ls_structure_factor_coef Fsqd
_refine_ls_weighting_details 'calc w=1/[\s^2^(Fo^2^)+(0.0849P)^2^+0.1744P] where P=(Fo^2^+2Fc^2^)/3'
_refine_ls_weighting_scheme calc
_refine_ls_wR_factor_gt 0.1324
_refine_ls_wR_factor_ref 0.1480
_reflns_number_gt 2619
_reflns_number_total 3169
_reflns_threshold_expression I>2\s(I)
_cod_data_source_file hg6269.cif
_cod_data_source_block I
_cod_depositor_comments
;
The following automatic conversions were performed:
'_symmetry_cell_setting' value 'Monoclinic' changed to 'monoclinic'
according to '/home/saulius/struct/CIF-dictionaries/cif_core.dic'
dictionary named 'cif_core.dic' version 2.4.1 from 2010-06-29.

Automatic conversion script
Id: cif_fix_enum 1527 2010-12-29 10:47:43Z saulius 

The following automatic conversions were performed:

'_chemical_melting_point' tag was changed to
'_chemical_melting_point_gt' since the value was specified 'more
than' ('>') a certain temperature. The value '>573' was changed to
'573' - it should be numeric and without a unit designator.

Automatic conversion script
Id: cif_fix_values 1646 2011-03-28 12:23:43Z adriana 

The following automatic conversions were performed:

'_chemical_melting_point' tag was changed to
'_chemical_melting_point_gt' since the value was specified 'more
than' ('>') a certain temperature. The value '>573' was changed to
'573' - it should be numeric and without a unit
designator.

'_symmetry_cell_setting' value 'Monoclinic' changed to
'monoclinic' according to
/home/saulius/struct/CIF-dictionaries/cif_core.dic dictionary named
'cif_core.dic' version 2.4.1 from 2010-06-29.

Automatic conversion script
Id: cif_fix_values 1715 2011-07-08 13:25:40Z adriana 
;
_cod_original_cell_volume 1807.9(4)
_cod_original_sg_symbol_H-M 'P 21/c'
_cod_database_code 2207558
_cod_database_fobs_code 2207558

loop_
_symmetry_equiv_pos_as_xyz
'x, y, z'
'-x, y+1/2, -z+1/2'
'-x, -y, -z'
'x, -y-1/2, z-1/2'

loop_
_atom_site_label
_atom_site_fract_x
_atom_site_fract_y
_atom_site_fract_z
_atom_site_U_iso_or_equiv
_atom_site_adp_type
_atom_site_calc_flag
_atom_site_refinement_flags
_atom_site_occupancy
_atom_site_disorder_assembly
_atom_site_disorder_group
_atom_site_type_symbol
C1 0.4589(2) 0.2881(6) 0.1156(3) 0.0858(11) Uani d D 1 . . C
C2 0.38310(18) 0.3053(4) 0.1485(2) 0.0594(8) Uani d . 1 A . C
C3 0.38800(18) 0.2951(5) 0.2398(2) 0.0670(9) Uani d . 1 . . C
H3 0.4387 0.2769 0.2812 0.080 Uiso calc R 1 A . H
C4 0.31873(17) 0.3116(5) 0.2705(2) 0.0586(8) Uani d . 1 A . C
H4 0.3227 0.3048 0.3326 0.070 Uiso calc R 1 . . H
C5 0.24247(15) 0.3385(4) 0.20959(17) 0.0448(6) Uani d . 1 . . C
C6 0.23805(15) 0.3469(4) 0.11733(17) 0.0503(7) Uani d . 1 A . C
H6 0.1874 0.3635 0.0756 0.060 Uiso calc R 1 . . H
C7 0.30793(17) 0.3309(4) 0.0872(2) 0.0571(7) Uani d . 1 . . C
H7 0.3045 0.3374 0.0252 0.069 Uiso calc R 1 A . H
C8 0.16733(15) 0.3621(4) 0.24046(16) 0.0434(6) Uani d . 1 A . C
C9 0.05870(14) 0.3674(3) 0.31192(16) 0.0410(6) Uani d . 1 A . C
C10 0.00736(15) 0.2321(3) 0.43005(16) 0.0379(6) Uani d . 1 . . C
C11 -0.12786(16) 0.3334(4) 0.44924(18) 0.0449(6) Uani d . 1 . . C
C12 -0.18797(16) 0.2909(3) 0.50315(18) 0.0433(6) Uani d . 1 . . C
C13 -0.27285(16) 0.3010(4) 0.46206(19) 0.0515(7) Uani d . 1 . . C
C14 -0.32483(19) 0.2700(5) 0.5177(2) 0.0649(9) Uani d . 1 . . C
H14 -0.3813 0.2760 0.4924 0.078 Uiso calc R 1 . . H
C15 -0.2965(2) 0.2308(5) 0.6088(2) 0.0712(9) Uani d . 1 . . C
H15 -0.3334 0.2127 0.6441 0.085 Uiso calc R 1 . . H
C16 -0.2135(2) 0.2182(4) 0.6476(2) 0.0607(8) Uani d . 1 . . C
H16 -0.1938 0.1903 0.7091 0.073 Uiso calc R 1 . . H
C17 -0.15977(18) 0.2478(3) 0.59421(19) 0.0499(7) Uani d . 1 . . C
H17 -0.1035 0.2384 0.6201 0.060 Uiso calc R 1 . . H
C18 -0.30836(19) 0.3310(5) 0.3618(2) 0.0679(8) Uani d . 1 . . C
H18A -0.3671 0.3200 0.3476 0.102 Uiso calc R 1 . . H
H18B -0.2867 0.2411 0.3282 0.102 Uiso calc R 1 . . H
H18C -0.2939 0.4512 0.3456 0.102 Uiso calc R 1 . . H
F1 0.5184(6) 0.391(2) 0.1623(12) 0.137(5) Uani d PDU 0.432(16) A 1 F
F2 0.4474(6) 0.329(2) 0.0284(7) 0.117(4) Uani d PDU 0.432(16) A 1 F
F3 0.4867(9) 0.1195(12) 0.1187(12) 0.118(4) Uani d PDU 0.432(16) A 1 F
F1' 0.4928(6) 0.4476(9) 0.1081(9) 0.127(3) Uani d PDU 0.568(16) A 2 F
F2' 0.4468(5) 0.213(2) 0.0359(8) 0.146(4) Uani d PDU 0.568(16) A 2 F
F3' 0.5176(5) 0.1934(19) 0.1723(8) 0.133(4) Uani d PDU 0.568(16) A 2 F
N1 0.10694(13) 0.4637(3) 0.19789(15) 0.0551(6) Uani d . 1 . . N
N2 0.04319(13) 0.4681(3) 0.23938(15) 0.0539(6) Uani d . 1 A . N
N3 0.00330(12) 0.3592(3) 0.36480(14) 0.0443(5) Uani d . 1 . . N
H3A -0.0356 0.4388 0.3557 0.053 Uiso calc R 1 . . H
N4 -0.05690(12) 0.2310(3) 0.47171(14) 0.0405(5) Uani d . 1 . . N
H4A -0.0518 0.1575 0.5170 0.049 Uiso calc R 1 . . H
O1 0.06396(10) 0.1240(2) 0.45253(11) 0.0451(4) Uani d . 1 . . O
O2 -0.13903(12) 0.4514(3) 0.39034(15) 0.0673(6) Uani d . 1 . . O
S1 0.15145(4) 0.25525(9) 0.33624(4) 0.0473(3) Uani d . 1 . . S

loop_
_atom_site_aniso_label
_atom_site_aniso_U_11
_atom_site_aniso_U_22
_atom_site_aniso_U_33
_atom_site_aniso_U_12
_atom_site_aniso_U_13
_atom_site_aniso_U_23
C1 0.057(2) 0.152(3) 0.155(3) -0.004(2) 0.034(2) 0.006(3)
C2 0.0463(16) 0.0628(19) 0.073(2) -0.0057(14) 0.0233(14) 0.0042(16)
C3 0.0385(15) 0.085(2) 0.072(2) -0.0001(15) 0.0054(14) 0.0046(18)
C4 0.0479(16) 0.077(2) 0.0489(16) 0.0006(15) 0.0083(12) 0.0068(15)
C5 0.0433(14) 0.0432(14) 0.0482(15) -0.0035(11) 0.0125(11) 0.0046(12)
C6 0.0419(14) 0.0586(18) 0.0490(15) -0.0023(13) 0.0092(11) 0.0089(13)
C7 0.0569(17) 0.0651(19) 0.0533(16) -0.0034(15) 0.0213(13) 0.0073(14)
C8 0.0436(13) 0.0443(15) 0.0414(13) -0.0027(12) 0.0093(11) 0.0048(11)
C9 0.0423(13) 0.0374(14) 0.0429(13) 0.0000(11) 0.0103(10) 0.0032(11)
C10 0.0381(13) 0.0356(13) 0.0391(13) -0.0016(11) 0.0081(10) -0.0027(10)
C11 0.0491(14) 0.0371(14) 0.0500(15) 0.0061(11) 0.0156(12) -0.0010(12)
C12 0.0476(14) 0.0363(13) 0.0490(15) 0.0057(11) 0.0180(11) -0.0053(11)
C13 0.0525(16) 0.0484(16) 0.0553(17) 0.0077(13) 0.0168(13) -0.0042(13)
C14 0.0445(16) 0.081(2) 0.072(2) 0.0048(15) 0.0192(14) -0.0054(16)
C15 0.070(2) 0.084(2) 0.073(2) 0.0025(18) 0.0417(17) -0.0036(17)
C16 0.071(2) 0.069(2) 0.0473(16) 0.0074(16) 0.0255(14) -0.0020(14)
C17 0.0515(15) 0.0497(16) 0.0499(16) 0.0049(12) 0.0155(12) -0.0067(12)
C18 0.0582(18) 0.078(2) 0.0625(19) 0.0086(16) 0.0069(14) 0.0040(17)
F1 0.065(4) 0.183(9) 0.178(9) -0.042(5) 0.059(5) -0.047(7)
F2 0.098(5) 0.162(8) 0.118(6) 0.023(6) 0.077(4) 0.038(6)
F3 0.108(6) 0.106(5) 0.164(8) 0.037(4) 0.081(6) 0.016(5)
F1' 0.102(5) 0.129(5) 0.175(7) -0.030(4) 0.084(5) 0.019(4)
F2' 0.107(4) 0.195(8) 0.161(7) -0.006(6) 0.077(5) -0.062(6)
F3' 0.073(4) 0.187(8) 0.154(6) 0.052(4) 0.057(4) 0.056(6)
N1 0.0500(13) 0.0665(16) 0.0507(13) 0.0083(12) 0.0165(10) 0.0187(12)
N2 0.0481(12) 0.0651(16) 0.0504(13) 0.0124(11) 0.0158(10) 0.0182(12)
N3 0.0462(12) 0.0381(12) 0.0520(12) 0.0083(10) 0.0191(10) 0.0068(10)
N4 0.0430(11) 0.0400(12) 0.0405(11) 0.0049(9) 0.0143(9) 0.0052(9)
O1 0.0392(9) 0.0489(11) 0.0469(10) 0.0063(8) 0.0104(7) 0.0094(8)
O2 0.0653(12) 0.0603(13) 0.0856(14) 0.0249(10) 0.0359(11) 0.0316(12)
S1 0.0437(4) 0.0499(4) 0.0501(4) 0.0078(3) 0.0151(3) 0.0159(3)

loop_
_atom_type_symbol
_atom_type_description
_atom_type_scat_dispersion_real
_atom_type_scat_dispersion_imag
_atom_type_scat_source
C C 0.0033 0.0016 'International Tables Vol C Tables 4.2.6.8 and 6.1.1.4'
H H 0.0000 0.0000 'International Tables Vol C Tables 4.2.6.8 and 6.1.1.4'
N N 0.0061 0.0033 'International Tables Vol C Tables 4.2.6.8 and 6.1.1.4'
O O 0.0106 0.0060 'International Tables Vol C Tables 4.2.6.8 and 6.1.1.4'
F F 0.0171 0.0103 'International Tables Vol C Tables 4.2.6.8 and 6.1.1.4'
S S 0.1246 0.1234 'International Tables Vol C Tables 4.2.6.8 and 6.1.1.4'

loop_
_geom_angle_atom_site_label_1
_geom_angle_atom_site_label_2
_geom_angle_atom_site_label_3
_geom_angle
_geom_angle_publ_flag
F2' C1 F1 131.6(6) ?
F2' C1 F3 66.8(6) ?
F1 C1 F3 107.7(7) ?
F2' C1 F1' 105.0(7) ?
F3 C1 F1' 132.4(6) ?
F1 C1 F2 108.0(8) ?
F3 C1 F2 101.7(7) ?
F1' C1 F2 70.7(6) ?
F2' C1 F3' 107.3(7) ?
F1 C1 F3' 66.9(6) ?
F1' C1 F3' 104.5(6) ?
F2 C1 F3' 131.2(6) ?
F2' C1 C2 114.0(5) ?
F1 C1 C2 111.9(5) ?
F3 C1 C2 113.3(5) ?
F1' C1 C2 112.5(5) ?
F2 C1 C2 113.7(5) ?
F3' C1 C2 112.7(4) ?
C3 C2 C7 119.8(3) ?
C3 C2 C1 120.1(3) yes
C7 C2 C1 120.1(3) yes
C4 C3 C2 120.4(3) ?
C4 C3 H3 119.8 ?
C2 C3 H3 119.8 ?
C3 C4 C5 120.5(3) ?
C3 C4 H4 119.7 ?
C5 C4 H4 119.7 ?
C6 C5 C4 118.6(2) ?
C6 C5 C8 119.5(2) yes
C4 C5 C8 121.9(2) ?
C7 C6 C5 120.4(2) ?
C7 C6 H6 119.8 ?
C5 C6 H6 119.8 ?
C6 C7 C2 120.2(3) ?
C6 C7 H7 119.9 ?
C2 C7 H7 119.9 ?
N1 C8 C5 122.7(2) yes
N1 C8 S1 114.08(19) yes
C5 C8 S1 123.24(19) yes
N2 C9 N3 120.2(2) yes
N2 C9 S1 115.26(19) yes
N3 C9 S1 124.57(18) yes
O1 C10 N3 122.8(2) yes
O1 C10 N4 121.0(2) yes
N3 C10 N4 116.3(2) yes
O2 C11 N4 121.7(2) yes
O2 C11 C12 123.5(2) yes
N4 C11 C12 114.8(2) yes
C17 C12 C13 120.3(2) ?
C17 C12 C11 119.5(2) ?
C13 C12 C11 120.1(2) ?
C14 C13 C12 116.8(3) ?
C14 C13 C18 119.7(3) ?
C12 C13 C18 123.4(2) yes
C15 C14 C13 122.7(3) ?
C15 C14 H14 118.7 ?
C13 C14 H14 118.7 ?
C16 C15 C14 119.9(3) ?
C16 C15 H15 120.1 ?
C14 C15 H15 120.1 ?
C15 C16 C17 119.1(3) ?
C15 C16 H16 120.5 ?
C17 C16 H16 120.5 ?
C12 C17 C16 121.2(3) ?
C12 C17 H17 119.4 ?
C16 C17 H17 119.4 ?
C13 C18 H18A 109.5 ?
C13 C18 H18B 109.5 ?
H18A C18 H18B 109.5 ?
C13 C18 H18C 109.5 ?
H18A C18 H18C 109.5 ?
H18B C18 H18C 109.5 ?
C8 N1 N2 113.0(2) yes
C9 N2 N1 111.5(2) yes
C10 N3 C9 123.0(2) yes
C10 N3 H3A 118.5 ?
C9 N3 H3A 118.5 ?
C11 N4 C10 127.8(2) yes
C11 N4 H4A 116.1 ?
C10 N4 H4A 116.1 ?
C9 S1 C8 86.18(12) yes

loop_
_geom_bond_atom_site_label_1
_geom_bond_atom_site_label_2
_geom_bond_distance
_geom_bond_publ_flag
C1 F2' 1.297(8) ?
C1 F1 1.306(8) ?
C1 F3 1.315(8) ?
C1 F1' 1.316(7) ?
C1 F2 1.323(9) ?
C1 F3' 1.326(7) ?
C1 C2 1.491(5) yes
C2 C3 1.371(4) ?
C2 C7 1.377(4) ?
C3 C4 1.369(4) ?
C3 H3 0.9300 ?
C4 C5 1.390(4) ?
C4 H4 0.9300 ?
C5 C6 1.387(4) ?
C5 C8 1.469(3) yes
C6 C7 1.374(4) ?
C6 H6 0.9300 ?
C7 H7 0.9300 ?
C8 N1 1.291(3) yes
C8 S1 1.733(2) yes
C9 N2 1.295(3) yes
C9 N3 1.381(3) yes
C9 S1 1.718(2) yes
C10 O1 1.217(3) yes
C10 N3 1.348(3) yes
C10 N4 1.388(3) yes
C11 O2 1.222(3) yes
C11 N4 1.376(3) yes
C11 C12 1.490(4) yes
C12 C17 1.379(4) ?
C12 C13 1.407(4) ?
C13 C14 1.384(4) ?
C13 C18 1.502(4) yes
C14 C15 1.373(5) ?
C14 H14 0.9300 ?
C15 C16 1.373(5) ?
C15 H15 0.9300 ?
C16 C17 1.380(4) ?
C16 H16 0.9300 ?
C17 H17 0.9300 ?
C18 H18A 0.9600 ?
C18 H18B 0.9600 ?
C18 H18C 0.9600 ?
N1 N2 1.379(3) ?
N3 H3A 0.8600 ?
N4 H4A 0.8600 ?

loop_
_geom_hbond_atom_site_label_D
_geom_hbond_atom_site_label_H
_geom_hbond_atom_site_label_A
_geom_hbond_site_symmetry_A
_geom_hbond_distance_DH
_geom_hbond_distance_HA
_geom_hbond_distance_DA
_geom_hbond_angle_DHA
N3 H3A O2 . 0.86 1.95 2.614(3) 133
N4 H4A O1 3_556 0.86 2.13 2.853(3) 141

loop_
_geom_torsion_atom_site_label_1
_geom_torsion_atom_site_label_2
_geom_torsion_atom_site_label_3
_geom_torsion_atom_site_label_4
_geom_torsion
_geom_torsion_publ_flag
F2' C1 C2 C3 148.4(9) ?
F1 C1 C2 C3 -47.4(12) ?
F3 C1 C2 C3 74.5(10) ?
F1' C1 C2 C3 -92.1(8) ?
F2 C1 C2 C3 -170.1(9) ?
F3' C1 C2 C3 25.7(10) ?
F2' C1 C2 C7 -31.4(10) ?
F1 C1 C2 C7 132.8(11) ?
F3 C1 C2 C7 -105.3(10) ?
F1' C1 C2 C7 88.1(8) ?
F2 C1 C2 C7 10.1(10) ?
F3' C1 C2 C7 -154.1(9) ?
C7 C2 C3 C4 -0.5(5) ?
C1 C2 C3 C4 179.7(3) yes
C2 C3 C4 C5 0.2(5) ?
C3 C4 C5 C6 0.4(5) ?
C3 C4 C5 C8 -178.2(3) ?
C4 C5 C6 C7 -0.7(4) ?
C8 C5 C6 C7 178.0(3) ?
C5 C6 C7 C2 0.3(5) ?
C3 C2 C7 C6 0.3(5) ?
C1 C2 C7 C6 -179.9(3) yes
C6 C5 C8 N1 -31.0(4) yes
C4 C5 C8 N1 147.6(3) yes
C6 C5 C8 S1 148.5(2) yes
C4 C5 C8 S1 -32.9(4) yes
O2 C11 C12 C17 -142.1(3) yes
N4 C11 C12 C17 36.8(3) yes
O2 C11 C12 C13 35.7(4) yes
N4 C11 C12 C13 -145.4(2) yes
C17 C12 C13 C14 1.4(4) yes
C11 C12 C13 C14 -176.4(2) yes
C17 C12 C13 C18 -174.5(3) yes
C11 C12 C13 C18 7.7(4) yes
C12 C13 C14 C15 -0.1(5) ?
C18 C13 C14 C15 176.0(3) ?
C13 C14 C15 C16 -1.0(5) ?
C14 C15 C16 C17 0.8(5) ?
C13 C12 C17 C16 -1.7(4) ?
C11 C12 C17 C16 176.1(2) ?
C15 C16 C17 C12 0.6(4) ?
C5 C8 N1 N2 -179.2(2) yes
S1 C8 N1 N2 1.3(3) yes
N3 C9 N2 N1 177.7(2) yes
S1 C9 N2 N1 -0.8(3) yes
C8 N1 N2 C9 -0.3(3) yes
O1 C10 N3 C9 6.2(4) yes
N4 C10 N3 C9 -174.3(2) yes
N2 C9 N3 C10 166.6(2) yes
S1 C9 N3 C10 -15.0(3) yes
O2 C11 N4 C10 -5.3(4) yes
C12 C11 N4 C10 175.8(2) yes
O1 C10 N4 C11 -174.3(2) yes
N3 C10 N4 C11 6.1(4) yes
N2 C9 S1 C8 1.2(2) yes
N3 C9 S1 C8 -177.2(2) yes
N1 C8 S1 C9 -1.4(2) yes
C5 C8 S1 C9 179.1(2) yes
